data_4320852
loop_
_publ_author_name
'D. Cunningham'
'P. McArdle'
'M. Mitchell'
'N. N\'i Chonchubhair'
'M. O'Gara'
'Federico Franceschi'
'Carlo Floriani'

_publ_section_title
;
 Adduct Formation between Alkali Metal Ions and Divalent Metal
 Salicylaldimine Complexes Having Methoxy Substituents. A Structural
 Investigation
;
_journal_name_full 'Inorganic Chemistry'
_journal_page_first 1639
_journal_page_last 1649
_journal_paper_doi 10.1021/ic990496p
_journal_volume 39
_journal_year 2000
_chemical_formula_sum 'C58 H56 Cs3 N9 Ni3 O22'
_chemical_formula_weight 1805.98
_chemical_name_common '[Cs(NO3).Ni(3-MeOsal1,3pn)]3.MeOH'
_chemical_name_systematic
;
 [Caesium nitrate / N.N'-bis(3-methoxysalicylidene)
 propane-1,3-diaminatonickel(II)] (1/1)] /methanol (1/1).
;
_space_group_IT_number 14
_symmetry_cell_setting monoclinic
_symmetry_space_group_name_Hall '-P 2yn'
_symmetry_space_group_name_H-M 'P 1 21/n 1'
_atom_sites_solution_hydrogens geom
_atom_sites_solution_primary direct
_atom_sites_solution_secondary difmap
_audit_creation_method SHELXL-97
_cell_angle_alpha 90.0000(1)
_cell_angle_beta 99.3500(1)
_cell_angle_gamma 90.0000(1)
_cell_formula_units_Z 4
_cell_length_a 12.5910(2)
_cell_length_b 23.4880(2)
_cell_length_c 22.6660(2)
_cell_measurement_reflns_used 25
_cell_measurement_temperature 293(2)
_cell_measurement_theta_max 18
_cell_measurement_theta_min 12
_cell_volume 6614.13(13)
_computing_cell_refinement 'CELDIM in CAD4-PC-Software'
_computing_data_collection 'CAD4-PC-Software (Enraf-Nonius, 1992)'
_computing_data_reduction 'XCAD (McArdle & Higgins, 1995)'
_computing_molecular_graphics 'ORTEX (P.McArdle, 1995)'
_computing_publication_material 'SHELXL-97/2 (Sheldrick,1997)'
_computing_structure_refinement 'SHELXL-97 (Sheldrick, 1997)'
_computing_structure_solution 'SHELXS-97 (Sheldrick, 1990)'
_diffrn_ambient_temperature 293(2)
_diffrn_measured_fraction_theta_full 0.921
_diffrn_measured_fraction_theta_max 0.921
_diffrn_measurement_device_type '4-circle diffractometer'
_diffrn_measurement_method 'scintillation counter'
_diffrn_radiation_monochromator graphite
_diffrn_radiation_source 'fine-focus sealed tube'
_diffrn_radiation_type MoK\a
_diffrn_radiation_wavelength 0.71069
_diffrn_reflns_av_R_equivalents 0.0392
_diffrn_reflns_av_sigmaI/netI 0.0679
_diffrn_reflns_limit_h_max 13
_diffrn_reflns_limit_h_min -4
_diffrn_reflns_limit_k_max 24
_diffrn_reflns_limit_k_min -12
_diffrn_reflns_limit_l_max 24
_diffrn_reflns_limit_l_min -24
_diffrn_reflns_number 12922
_diffrn_reflns_theta_full 25.97
_diffrn_reflns_theta_max 25.97
_diffrn_reflns_theta_min 2.00
_exptl_absorpt_coefficient_mu 2.555
_exptl_crystal_colour Deep_Green
_exptl_crystal_density_diffrn 1.814
_exptl_crystal_density_method 'not measured'
_exptl_crystal_description Prismatic
_exptl_crystal_F_000 3568
_exptl_crystal_size_max 0.30
_exptl_crystal_size_mid 0.25
_exptl_crystal_size_min 0.25
_refine_diff_density_max 2.221
_refine_diff_density_min -2.035
_refine_diff_density_rms 0.213
_refine_ls_extinction_method none
_refine_ls_goodness_of_fit_ref 0.976
_refine_ls_hydrogen_treatment mixed
_refine_ls_matrix_type full
_refine_ls_number_parameters 869
_refine_ls_number_reflns 11931
_refine_ls_number_restraints 0
_refine_ls_restrained_S_all 0.976
_refine_ls_R_factor_all 0.1118
_refine_ls_R_factor_gt 0.0657
_refine_ls_shift/su_max 0.014
_refine_ls_shift/su_mean 0.001
_refine_ls_structure_factor_coef Fsqd
_refine_ls_weighting_details 'calc w=1/[\s^2^(Fo^2^)+(0.1484P)^2^+0.0000P] where P=(Fo^2^+2Fc^2^)/3'
_refine_ls_weighting_scheme calc
_refine_ls_wR_factor_gt 0.1875
_refine_ls_wR_factor_ref 0.2100
_reflns_number_gt 7180
_reflns_number_total 11931
_reflns_threshold_expression >2sigma(I)
_cod_data_source_file ic990496p_7.cif
_cod_data_source_block '[Cs(NO3).NiL4]3.MeOH'
_cod_database_code 4320852

loop_
_symmetry_equiv_pos_as_xyz
'x, y, z'
'-x+1/2, y+1/2, -z+1/2'
'-x, -y, -z'
'x-1/2, -y-1/2, z-1/2'

loop_
_atom_site_label
_atom_site_type_symbol
_atom_site_fract_x
_atom_site_fract_y
_atom_site_fract_z
_atom_site_U_iso_or_equiv
_atom_site_adp_type
_atom_site_occupancy
_atom_site_symmetry_multiplicity
_atom_site_calc_flag
_atom_site_refinement_flags
_atom_site_disorder_assembly
_atom_site_disorder_group
Cs1 Cs 0.73857(4) -0.33302(3) 0.27467(3) 0.04669(19) Uani 1 1 d . . .
Cs2 Cs 0.72606(5) -0.16790(3) 0.25287(3) 0.0505(2) Uani 1 1 d . . .
Cs3 Cs 0.73167(4) -0.00460(2) 0.23041(3) 0.04330(19) Uani 1 1 d . . .
N7 N 1.0195(6) -0.3756(4) 0.3242(4) 0.055(2) Uani 1 1 d . . .
N8 N 0.4582(7) -0.2344(5) 0.2054(4) 0.060(2) Uani 1 1 d . . .
N9 N 1.0108(7) -0.1022(4) 0.3083(4) 0.056(2) Uani 1 1 d . . .
O13 O 0.9901(7) -0.3286(3) 0.3434(4) 0.072(2) Uani 1 1 d . . .
O14 O 0.5501(6) 0.0870(3) 0.1838(4) 0.077(2) Uani 1 1 d . . .
O15 O 1.1057(7) -0.3844(6) 0.3131(5) 0.130(4) Uani 1 1 d . . .
O16 O 0.3756(7) -0.2435(4) 0.1685(4) 0.080(3) Uani 1 1 d . . .
O17 O 0.4779(6) -0.1837(4) 0.2232(4) 0.078(3) Uani 1 1 d . . .
O18 O 0.5189(7) -0.2740(4) 0.2244(4) 0.086(3) Uani 1 1 d . . .
O19 O 0.9798(7) -0.1499(4) 0.2883(4) 0.085(3) Uani 1 1 d . . .
O20 O 1.0880(8) -0.1000(4) 0.3483(5) 0.106(4) Uani 1 1 d . . .
O21 O 0.9645(8) -0.0585(4) 0.2887(5) 0.102(3) Uani 1 1 d . . .
Ni1 Ni 1.00420(8) -0.23602(5) 0.31721(5) 0.0366(3) Uani 1 1 d . . .
O1 O 0.8649(4) -0.2340(3) 0.3485(2) 0.0427(15) Uani 1 1 d . . .
O2 O 0.9092(4) -0.2556(3) 0.2409(2) 0.0416(15) Uani 1 1 d . . .
O4 O 0.7465(5) -0.2638(3) 0.1545(3) 0.0516(17) Uani 1 1 d . . .
O3 O 0.6634(5) -0.2418(4) 0.3654(3) 0.063(2) Uani 1 1 d . . .
N1 N 1.0840(5) -0.2205(3) 0.4001(3) 0.0384(17) Uani 1 1 d . . .
N2 N 1.1354(6) -0.2455(3) 0.2757(4) 0.047(2) Uani 1 1 d . . .
C1 C 0.8475(7) -0.2256(4) 0.4021(4) 0.040(2) Uani 1 1 d . . .
C2 C 0.7392(7) -0.2296(5) 0.4154(4) 0.047(2) Uani 1 1 d . . .
C3 C 0.7163(8) -0.2202(5) 0.4715(5) 0.066(3) Uani 1 1 d . . .
H3 H 0.6456 -0.2225 0.4783 0.086 Uiso 1 1 calc R . .
C4 C 0.7974(8) -0.2072(5) 0.5181(4) 0.065(3) Uani 1 1 d . . .
H4 H 0.7810 -0.1999 0.5559 0.084 Uiso 1 1 calc R . .
C5 C 0.9005(8) -0.2052(5) 0.5088(4) 0.063(3) Uani 1 1 d . . .
H5 H 0.9546 -0.1974 0.5409 0.082 Uiso 1 1 calc R . .
C6 C 0.9285(7) -0.2148(4) 0.4514(4) 0.040(2) Uani 1 1 d . . .
C7 C 1.0396(7) -0.2114(4) 0.4469(4) 0.045(2) Uani 1 1 d . . .
H7 H 1.0859 -0.2014 0.4817 0.058 Uiso 1 1 calc R . .
C8 C 1.2028(7) -0.2161(5) 0.4109(5) 0.062(3) Uani 1 1 d . . .
H8A H 1.2229 -0.1767 0.4062 0.081 Uiso 1 1 calc R . .
H8B H 1.2297 -0.2273 0.4518 0.081 Uiso 1 1 calc R . .
C9 C 1.2531(9) -0.2509(7) 0.3712(6) 0.091(5) Uani 1 1 d . . .
H9A H 1.3292 -0.2520 0.3876 0.119 Uiso 1 1 calc R . .
H9B H 1.2260 -0.2892 0.3745 0.119 Uiso 1 1 calc R . .
C10 C 1.2463(8) -0.2397(7) 0.3088(5) 0.080(4) Uani 1 1 d . . .
H10A H 1.2931 -0.2659 0.2921 0.104 Uiso 1 1 calc R . .
H10B H 1.2718 -0.2014 0.3035 0.104 Uiso 1 1 calc R . .
C11 C 1.1319(7) -0.2526(4) 0.2200(4) 0.047(2) Uani 1 1 d . . .
H11 H 1.1980 -0.2547 0.2069 0.062 Uiso 1 1 calc R . .
C12 C 1.0369(7) -0.2578(4) 0.1740(4) 0.045(2) Uani 1 1 d . . .
C13 C 1.0551(9) -0.2625(5) 0.1150(5) 0.066(3) Uani 1 1 d . . .
H13 H 1.1253 -0.2628 0.1070 0.086 Uiso 1 1 calc R . .
C14 C 0.9710(10) -0.2666(6) 0.0692(5) 0.077(4) Uani 1 1 d . . .
H14 H 0.9838 -0.2696 0.0300 0.100 Uiso 1 1 calc R . .
C15 C 0.8667(9) -0.2665(5) 0.0808(4) 0.059(3) Uani 1 1 d . . .
H15 H 0.8093 -0.2681 0.0493 0.077 Uiso 1 1 calc R . .
C16 C 0.8479(8) -0.2638(4) 0.1387(4) 0.043(2) Uani 1 1 d . . .
C17 C 0.9335(7) -0.2571(4) 0.1876(4) 0.038(2) Uani 1 1 d . . .
C18 C 0.5510(16) -0.2335(9) 0.3726(9) 0.042(5) Uiso 0.50 1 d P . .
C18' C 0.553(2) -0.2598(12) 0.3747(12) 0.068(7) Uiso 0.50 1 d P . .
C19 C 0.6573(8) -0.2700(5) 0.1088(4) 0.056(3) Uani 1 1 d . . .
H19A H 0.6552 -0.2389 0.0812 0.078 Uiso 1 1 calc R . .
H19B H 0.5924 -0.2704 0.1259 0.078 Uiso 1 1 calc R . .
H19C H 0.6634 -0.3052 0.0880 0.078 Uiso 1 1 calc R . .
Ni2 Ni 0.48795(8) -0.42522(5) 0.20220(5) 0.0390(3) Uani 1 1 d . . .
N3 N 0.4164(6) -0.4419(4) 0.1247(4) 0.052(2) Uani 1 1 d . . .
N4 N 0.3581(6) -0.4081(4) 0.2281(4) 0.055(2) Uani 1 1 d . . .
O5 O 0.8763(4) 0.0733(3) 0.3207(3) 0.0402(15) Uani 1 1 d . . .
O6 O 0.9338(5) 0.0767(3) 0.2212(3) 0.0423(15) Uani 1 1 d . . .
O7 O 0.6723(5) 0.0840(3) 0.3295(3) 0.0502(17) Uani 1 1 d . . .
O8 O 0.7907(6) 0.0666(4) 0.1235(3) 0.067(2) Uani 1 1 d . . .
C20 C 0.8554(7) 0.0760(4) 0.3754(4) 0.037(2) Uani 1 1 d . . .
C21 C 0.7449(8) 0.0824(4) 0.3829(5) 0.048(3) Uani 1 1 d . . .
C22 C 0.7172(9) 0.0851(4) 0.4378(5) 0.057(3) Uani 1 1 d . . .
H22 H 0.6452 0.0889 0.4418 0.074 Uiso 1 1 calc R . .
C23 C 0.7961(11) 0.0822(5) 0.4889(5) 0.071(4) Uani 1 1 d . . .
H23 H 0.7758 0.0854 0.5265 0.092 Uiso 1 1 calc R . .
C24 C 0.9013(10) 0.0748(5) 0.4849(5) 0.065(3) Uani 1 1 d . . .
C25 C 0.9306(8) 0.0722(4) 0.4275(4) 0.048(2) Uani 1 1 d . . .
C26 C 0.4592(8) -0.4404(4) 0.0770(5) 0.055(3) Uani 1 1 d . . .
H26 H 0.4137 -0.4482 0.0413 0.071 Uiso 1 1 calc R . .
C27 C 0.3078(8) -0.4668(5) 0.1219(6) 0.066(3) Uani 1 1 d . . .
H27A H 0.3113 -0.4978 0.1504 0.086 Uiso 1 1 calc R . .
H27B H 0.2847 -0.4825 0.0823 0.086 Uiso 1 1 calc R . .
C28 C 0.2259(9) -0.4244(5) 0.1351(7) 0.081(4) Uani 1 1 d . . .
H28A H 0.1660 -0.4443 0.1477 0.105 Uiso 1 1 calc R . .
H28B H 0.1987 -0.4033 0.0990 0.105 Uiso 1 1 calc R . .
C29 C 0.2737(8) -0.3835(6) 0.1834(6) 0.077(4) Uani 1 1 d . . .
H29A H 0.3034 -0.3512 0.1649 0.100 Uiso 1 1 calc R . .
H29B H 0.2166 -0.3694 0.2035 0.100 Uiso 1 1 calc R . .
C30 C 0.3433(8) -0.4122(5) 0.2815(6) 0.065(3) Uani 1 1 d . . .
H30 H 0.2735 -0.4050 0.2880 0.084 Uiso 1 1 calc R . .
C31 C 0.4188(9) -0.4263(5) 0.3337(5) 0.063(3) Uani 1 1 d . . .
C32 C 0.3846(11) -0.4316(6) 0.3900(6) 0.089(5) Uani 1 1 d . . .
H32 H 0.3117 -0.4294 0.3924 0.115 Uiso 1 1 calc R . .
C33 C 1.0449(12) 0.0603(7) 0.0611(6) 0.097(5) Uani 1 1 d . . .
H33 H 1.0695 0.0554 0.0249 0.126 Uiso 1 1 calc R . .
C34 C 0.9323(11) 0.0587(6) 0.0620(5) 0.083(4) Uani 1 1 d . . .
H34 H 0.8831 0.0528 0.0272 0.108 Uiso 1 1 calc R . .
C35 C 0.8983(9) 0.0665(5) 0.1169(5) 0.056(3) Uani 1 1 d . . .
C36 C 0.5292(8) -0.4284(4) 0.3303(5) 0.047(2) Uani 1 1 d . . .
C37 C 0.5588(8) 0.0849(5) 0.3336(6) 0.064(3) Uani 1 1 d . . .
H37A H 0.5420 0.0532 0.3572 0.090 Uiso 1 1 calc R . .
H37B H 0.5173 0.0823 0.2942 0.090 Uiso 1 1 calc R . .
H37C H 0.5417 0.1198 0.3520 0.090 Uiso 1 1 calc R . .
C38 C 0.713(3) 0.0783(16) 0.0706(18) 0.088(13) Uani 0.50 1 d P . .
C38' C 0.716(3) 0.0482(13) 0.0737(17) 0.064(9) Uani 0.50 1 d P . .
Ni3 Ni 0.45103(9) -0.09846(6) 0.18227(5) 0.0419(3) Uani 1 1 d . . .
N5 N 0.3746(6) -0.1291(4) 0.1024(4) 0.051(2) Uani 1 1 d . . .
N6 N 0.3159(6) -0.0890(4) 0.2205(4) 0.058(2) Uani 1 1 d . . .
O9 O 0.5918(5) -0.1007(3) 0.1531(3) 0.0483(16) Uani 1 1 d . . .
O10 O 0.5420(5) -0.0731(3) 0.2587(3) 0.0461(16) Uani 1 1 d . . .
O11 O 0.7920(5) -0.0958(3) 0.1385(3) 0.061(2) Uani 1 1 d . . .
O12 O 0.7042(5) -0.0691(3) 0.3494(3) 0.0541(18) Uani 1 1 d . . .
C39 C 0.6103(7) -0.1162(4) 0.1001(4) 0.042(2) Uani 1 1 d . . .
C40 C 0.7202(7) -0.1128(4) 0.0897(4) 0.045(2) Uani 1 1 d . . .
C41 C 0.7449(8) -0.1262(5) 0.0344(4) 0.055(3) Uani 1 1 d . . .
H41 H 0.8161 -0.1241 0.0284 0.072 Uiso 1 1 calc R . .
C42 C 0.6668(9) -0.1425(5) -0.0122(5) 0.069(3) Uani 1 1 d . . .
H42 H 0.6848 -0.1496 -0.0497 0.089 Uiso 1 1 calc R . .
C43 C 0.5629(8) -0.1484(4) -0.0032(4) 0.053(3) Uani 1 1 d . . .
H43 H 0.5110 -0.1615 -0.0342 0.068 Uiso 1 1 calc R . .
C44 C 0.5326(8) -0.1348(4) 0.0530(4) 0.051(2) Uani 1 1 d . . .
C45 C 0.4214(8) -0.1422(4) 0.0585(4) 0.052(3) Uani 1 1 d . . .
H45 H 0.3780 -0.1587 0.0258 0.067 Uiso 1 1 calc R . .
C46 C 0.2585(8) -0.1390(6) 0.0948(6) 0.073(4) Uani 1 1 d . . .
H46A H 0.2306 -0.1419 0.0525 0.095 Uiso 1 1 calc R . .
H46B H 0.2457 -0.1751 0.1132 0.095 Uiso 1 1 calc R . .
C47 C 0.2002(9) -0.0954(7) 0.1201(7) 0.098(5) Uani 1 1 d . . .
H47A H 0.1250 -0.0990 0.1025 0.128 Uiso 1 1 calc R . .
H47B H 0.2249 -0.0590 0.1075 0.128 Uiso 1 1 calc R . .
C48 C 0.2057(8) -0.0933(6) 0.1851(6) 0.079(4) Uani 1 1 d . . .
H48A H 0.1717 -0.1273 0.1977 0.103 Uiso 1 1 calc R . .
H48B H 0.1641 -0.0608 0.1948 0.103 Uiso 1 1 calc R . .
C49 C 0.3185(8) -0.0827(4) 0.2749(5) 0.055(3) Uani 1 1 d . . .
H49 H 0.2515 -0.0797 0.2869 0.071 Uiso 1 1 calc R . .
C50 C 0.4102(8) -0.0791(4) 0.3231(5) 0.054(3) Uani 1 1 d . . .
C51 C 0.3898(10) -0.0787(5) 0.3821(6) 0.071(4) Uani 1 1 d . . .
H51 H 0.3187 -0.0798 0.3886 0.092 Uiso 1 1 calc R . .
C52 C 0.4682(13) -0.0769(7) 0.4292(6) 0.099(5) Uani 1 1 d . . .
H52 H 0.4517 -0.0782 0.4677 0.128 Uiso 1 1 calc R . .
C53 C 0.5802(10) -0.0730(5) 0.4202(5) 0.072(3) Uani 1 1 d . . .
H53 H 0.6357 -0.0702 0.4526 0.093 Uiso 1 1 calc R . .
C54 C 0.6015(8) -0.0735(4) 0.3627(4) 0.049(2) Uani 1 1 d . . .
C55 C 0.5185(7) -0.0750(4) 0.3127(4) 0.043(2) Uani 1 1 d . . .
C56 C 0.9048(8) -0.0975(6) 0.1344(6) 0.076(4) Uani 1 1 d . . .
H56A H 0.9243 -0.1354 0.1248 0.107 Uiso 1 1 calc R . .
H56B H 0.9461 -0.0863 0.1720 0.107 Uiso 1 1 calc R . .
H56C H 0.9191 -0.0718 0.1037 0.107 Uiso 1 1 calc R . .
C57 C 0.7908(9) -0.0689(5) 0.3979(5) 0.068(3) Uani 1 1 d . . .
H57A H 0.7857 -0.0359 0.4223 0.096 Uiso 1 1 calc R . .
H57B H 0.8577 -0.0680 0.3828 0.096 Uiso 1 1 calc R . .
H57C H 0.7877 -0.1026 0.4214 0.096 Uiso 1 1 calc R . .
O22 O 0.4251(6) -0.0130(3) 0.1487(3) 0.066(2) Uani 1 1 d . . .
C58 C 0.4255(10) 0.0035(5) 0.0880(5) 0.082(4) Uani 1 1 d . . .
H58A H 0.4890 -0.0112 0.0749 0.114 Uiso 1 1 calc R . .
H58B H 0.4249 0.0442 0.0851 0.114 Uiso 1 1 calc R . .
H58C H 0.3628 -0.0117 0.0631 0.114 Uiso 1 1 calc R . .

loop_
_atom_site_aniso_label
_atom_site_aniso_U_11
_atom_site_aniso_U_22
_atom_site_aniso_U_33
_atom_site_aniso_U_23
_atom_site_aniso_U_13
_atom_site_aniso_U_12
Cs1 0.0363(3) 0.0405(4) 0.0629(4) 0.0014(3) 0.0068(3) -0.0039(3)
Cs2 0.0437(3) 0.0463(4) 0.0584(4) -0.0022(3) -0.0006(3) 0.0115(3)
Cs3 0.0406(3) 0.0381(4) 0.0533(4) 0.0000(3) 0.0141(2) -0.0070(3)
N7 0.037(5) 0.059(6) 0.070(6) 0.017(5) 0.011(4) 0.012(4)
N8 0.042(5) 0.084(8) 0.056(5) 0.016(5) 0.012(4) 0.006(5)
N9 0.046(5) 0.055(6) 0.069(6) -0.006(5) 0.022(4) -0.001(5)
O13 0.093(6) 0.045(5) 0.080(5) 0.005(4) 0.020(5) 0.021(4)
O14 0.052(5) 0.071(6) 0.106(7) 0.000(5) 0.008(4) 0.021(4)
O15 0.046(5) 0.176(12) 0.179(11) 0.011(9) 0.053(6) 0.031(6)
O16 0.069(6) 0.075(6) 0.087(6) 0.005(5) -0.010(5) -0.014(4)
O17 0.083(6) 0.044(5) 0.096(6) 0.015(5) -0.023(5) 0.000(4)
O18 0.073(6) 0.077(6) 0.103(7) 0.000(5) 0.002(5) 0.037(5)
O19 0.091(6) 0.055(6) 0.094(6) 0.018(5) -0.029(5) -0.003(5)
O20 0.099(7) 0.089(7) 0.115(8) 0.009(6) -0.030(6) -0.040(6)
O21 0.129(9) 0.050(6) 0.118(8) -0.005(5) -0.004(6) 0.037(6)
Ni1 0.0222(5) 0.0489(8) 0.0381(6) -0.0019(5) 0.0034(4) -0.0027(5)
O1 0.021(3) 0.070(5) 0.037(3) -0.010(3) 0.005(2) -0.002(3)
O2 0.027(3) 0.072(5) 0.027(3) -0.005(3) 0.005(2) -0.001(3)
O4 0.040(4) 0.075(5) 0.038(3) -0.004(3) 0.000(3) 0.004(3)
O3 0.026(3) 0.110(7) 0.053(4) -0.011(4) 0.007(3) -0.002(4)
N1 0.029(4) 0.042(5) 0.042(4) 0.000(3) -0.002(3) -0.004(3)
N2 0.033(4) 0.053(5) 0.056(5) 0.003(4) 0.008(3) 0.000(4)
C1 0.031(5) 0.053(6) 0.038(5) -0.007(4) 0.008(4) 0.003(4)
C2 0.035(5) 0.060(7) 0.046(5) 0.005(5) 0.008(4) -0.003(5)
C3 0.042(6) 0.103(10) 0.058(7) -0.002(7) 0.024(5) -0.004(6)
C4 0.054(6) 0.099(10) 0.044(6) 0.001(6) 0.017(5) 0.009(6)
C5 0.058(7) 0.085(9) 0.047(6) -0.011(6) 0.011(5) 0.011(6)
C6 0.038(5) 0.039(5) 0.043(5) 0.004(4) 0.010(4) 0.006(4)
C7 0.039(5) 0.060(7) 0.034(5) 0.006(5) 0.003(4) -0.004(4)
C8 0.028(5) 0.087(9) 0.068(7) 0.002(6) -0.004(4) -0.006(5)
C9 0.025(6) 0.146(15) 0.100(10) 0.001(10) 0.001(6) 0.005(7)
C10 0.035(6) 0.151(14) 0.054(7) 0.003(8) 0.009(5) -0.009(7)
C11 0.031(5) 0.052(7) 0.064(7) -0.003(5) 0.021(4) -0.004(4)
C12 0.044(5) 0.044(6) 0.052(6) 0.000(5) 0.020(4) -0.009(4)
C13 0.068(8) 0.083(9) 0.058(7) -0.003(6) 0.040(6) -0.006(6)
C14 0.083(9) 0.115(12) 0.038(6) -0.011(7) 0.027(6) -0.017(8)
C15 0.064(7) 0.081(8) 0.031(5) 0.001(5) 0.000(4) -0.008(6)
C16 0.054(6) 0.034(5) 0.045(5) -0.007(4) 0.019(4) 0.003(4)
C17 0.043(5) 0.031(5) 0.038(5) -0.001(4) 0.000(4) -0.002(4)
C19 0.052(6) 0.062(7) 0.047(6) 0.000(5) -0.013(5) 0.008(5)
Ni2 0.0232(5) 0.0423(7) 0.0534(7) 0.0019(6) 0.0122(5) 0.0014(5)
N3 0.034(4) 0.060(6) 0.057(5) 0.000(4) -0.004(4) -0.007(4)
N4 0.030(4) 0.055(6) 0.084(7) 0.003(5) 0.022(4) 0.005(4)
O5 0.023(3) 0.056(4) 0.043(4) 0.002(3) 0.008(2) 0.001(3)
O6 0.033(3) 0.044(4) 0.054(4) 0.003(3) 0.020(3) 0.002(3)
O7 0.029(3) 0.061(5) 0.061(4) -0.006(3) 0.011(3) 0.002(3)
O8 0.048(4) 0.108(7) 0.046(4) 0.011(4) 0.008(3) -0.003(4)
C20 0.043(5) 0.031(5) 0.039(5) -0.005(4) 0.009(4) -0.003(4)
C21 0.046(6) 0.041(6) 0.064(7) 0.001(5) 0.033(5) 0.000(4)
C22 0.066(7) 0.052(7) 0.061(7) 0.002(5) 0.036(6) -0.001(5)
C23 0.107(10) 0.073(9) 0.039(6) 0.002(6) 0.033(6) -0.013(7)
C24 0.075(8) 0.068(8) 0.049(6) 0.000(6) 0.003(5) -0.016(6)
C25 0.056(6) 0.041(6) 0.050(6) 0.003(5) 0.016(5) -0.002(5)
C26 0.062(7) 0.046(6) 0.049(6) -0.004(5) -0.011(5) 0.001(5)
C27 0.042(6) 0.061(8) 0.095(9) -0.016(7) 0.008(5) -0.009(5)
C28 0.036(6) 0.077(9) 0.123(11) 0.000(8) -0.004(6) 0.012(6)
C29 0.037(6) 0.087(10) 0.107(10) 0.003(8) 0.011(6) 0.017(6)
C30 0.029(5) 0.077(9) 0.095(9) -0.003(7) 0.031(6) 0.005(5)
C31 0.052(7) 0.073(8) 0.073(8) 0.000(6) 0.037(6) 0.000(6)
C32 0.071(9) 0.123(13) 0.082(10) 0.012(9) 0.044(8) 0.016(8)
C33 0.106(12) 0.131(14) 0.069(9) -0.007(9) 0.055(9) -0.004(10)
C34 0.099(10) 0.106(11) 0.054(7) -0.003(7) 0.041(7) -0.013(8)
C35 0.062(7) 0.058(7) 0.053(6) 0.013(5) 0.024(5) -0.002(5)
C36 0.045(5) 0.040(6) 0.062(6) -0.003(5) 0.027(5) 0.001(4)
C37 0.033(5) 0.079(9) 0.087(8) 0.002(6) 0.031(5) -0.001(5)
C38 0.077(19) 0.12(4) 0.056(17) 0.04(2) -0.027(14) 0.03(2)
C38' 0.067(17) 0.07(2) 0.052(16) 0.034(17) 0.015(13) 0.015(17)
Ni3 0.0271(6) 0.0478(8) 0.0512(7) 0.0022(6) 0.0075(5) -0.0031(5)
N5 0.033(4) 0.053(6) 0.062(5) 0.015(4) -0.008(4) -0.006(4)
N6 0.036(5) 0.076(7) 0.066(6) 0.008(5) 0.016(4) 0.006(4)
O9 0.034(3) 0.072(5) 0.039(4) -0.007(3) 0.008(3) -0.001(3)
O10 0.032(3) 0.068(5) 0.040(3) -0.001(3) 0.010(3) -0.001(3)
O11 0.031(3) 0.094(6) 0.059(4) -0.013(4) 0.014(3) -0.003(4)
O12 0.037(4) 0.081(5) 0.044(4) 0.001(4) 0.007(3) -0.006(3)
C39 0.050(5) 0.032(5) 0.043(5) 0.002(4) 0.007(4) 0.002(4)
C40 0.039(5) 0.051(6) 0.048(6) 0.007(5) 0.010(4) 0.003(4)
C41 0.056(6) 0.060(7) 0.054(6) -0.006(5) 0.023(5) 0.009(5)
C42 0.089(9) 0.073(8) 0.047(6) -0.012(6) 0.019(6) 0.024(7)
C43 0.068(7) 0.044(6) 0.043(5) -0.014(5) 0.000(5) 0.007(5)
C44 0.050(6) 0.051(7) 0.048(6) -0.002(5) -0.001(4) 0.003(5)
C45 0.048(6) 0.050(6) 0.051(6) -0.006(5) -0.010(5) -0.002(5)
C46 0.036(6) 0.087(10) 0.091(9) 0.003(7) -0.008(5) -0.018(6)
C47 0.039(7) 0.118(13) 0.133(14) -0.011(10) -0.002(7) 0.018(7)
C48 0.034(6) 0.104(11) 0.098(10) 0.023(8) 0.004(6) 0.009(6)
C49 0.034(5) 0.053(7) 0.081(8) 0.008(6) 0.020(5) -0.002(4)
C50 0.056(6) 0.053(7) 0.062(7) -0.005(5) 0.036(5) 0.007(5)
C51 0.065(8) 0.085(10) 0.070(8) 0.007(7) 0.037(7) 0.009(6)
C52 0.113(12) 0.138(15) 0.060(8) 0.008(9) 0.058(9) 0.006(10)
C53 0.083(9) 0.087(10) 0.049(6) -0.004(6) 0.023(6) -0.009(7)
C54 0.057(6) 0.046(6) 0.047(6) 0.000(5) 0.018(5) -0.009(5)
C55 0.046(5) 0.034(5) 0.053(6) -0.002(4) 0.025(4) 0.003(4)
C56 0.032(6) 0.097(10) 0.105(10) -0.018(8) 0.027(6) -0.013(6)
C57 0.080(8) 0.058(8) 0.065(7) 0.004(6) 0.006(6) 0.007(6)
O22 0.081(5) 0.049(5) 0.068(5) 0.021(4) 0.012(4) 0.007(4)
C58 0.095(9) 0.058(9) 0.087(9) 0.032(7) -0.001(7) 0.004(7)

loop_
_atom_type_symbol
_atom_type_description
_atom_type_scat_dispersion_real
_atom_type_scat_dispersion_imag
_atom_type_scat_source
C C 0.0033 0.0016 'International Tables Vol C Tables 4.2.6.8 and 6.1.1.4'
H H 0.0000 0.0000 'International Tables Vol C Tables 4.2.6.8 and 6.1.1.4'
N N 0.0061 0.0033 'International Tables Vol C Tables 4.2.6.8 and 6.1.1.4'
O O 0.0106 0.0060 'International Tables Vol C Tables 4.2.6.8 and 6.1.1.4'
Ni Ni 0.3393 1.1124 'International Tables Vol C Tables 4.2.6.8 and 6.1.1.4'
Cs Cs -0.3680 2.1192 'International Tables Vol C Tables 4.2.6.8 and 6.1.1.4'

loop_
_geom_angle_atom_site_label_1
_geom_angle_atom_site_label_2
_geom_angle_atom_site_label_3
_geom_angle
_geom_angle_site_symmetry_1
_geom_angle_site_symmetry_3
_geom_angle_publ_flag
O2 Cs1 O6 166.07(15) . 2_645 ?
O2 Cs1 O18 105.3(2) . . ?
O6 Cs1 O18 74.2(2) 2_645 . ?
O2 Cs1 O1 50.76(14) . . ?
O6 Cs1 O1 143.17(15) 2_645 . ?
O18 Cs1 O1 101.9(2) . . ?
O2 Cs1 O4 49.52(15) . . ?
O6 Cs1 O4 120.17(17) 2_645 . ?
O18 Cs1 O4 67.2(2) . . ?
O1 Cs1 O4 89.65(16) . . ?
O2 Cs1 O3 93.23(17) . . ?
O6 Cs1 O3 99.16(16) 2_645 . ?
O18 Cs1 O3 66.7(2) . . ?
O1 Cs1 O3 48.89(15) . . ?
O4 Cs1 O3 105.05(19) . . ?
O2 Cs1 O5 119.90(14) . 2_645 ?
O6 Cs1 O5 46.19(15) 2_645 2_645 ?
O18 Cs1 O5 77.7(2) . 2_645 ?
O1 Cs1 O5 170.42(14) . 2_645 ?
O4 Cs1 O5 81.35(16) . 2_645 ?
O3 Cs1 O5 136.88(15) . 2_645 ?
O2 Cs1 O14 80.76(18) . 2_645 ?
O6 Cs1 O14 98.15(18) 2_645 2_645 ?
O18 Cs1 O14 170.7(2) . 2_645 ?
O1 Cs1 O14 87.37(18) . 2_645 ?
O4 Cs1 O14 113.74(19) . 2_645 ?
O3 Cs1 O14 120.6(2) . 2_645 ?
O5 Cs1 O14 93.21(18) 2_645 2_645 ?
O2 Cs1 O13 55.25(17) . . ?
O6 Cs1 O13 129.96(18) 2_645 . ?
O18 Cs1 O13 151.7(2) . . ?
O1 Cs1 O13 50.25(17) . . ?
O4 Cs1 O13 103.09(18) . . ?
O3 Cs1 O13 92.09(17) . . ?
O5 Cs1 O13 128.66(17) 2_645 . ?
O14 Cs1 O13 37.57(18) 2_645 . ?
O2 Cs1 O8 139.61(16) . 2_645 ?
O6 Cs1 O8 48.14(17) 2_645 2_645 ?
O18 Cs1 O8 111.8(2) . 2_645 ?
O1 Cs1 O8 104.83(17) . 2_645 ?
O4 Cs1 O8 165.18(18) . 2_645 ?
O3 Cs1 O8 87.2(2) . 2_645 ?
O5 Cs1 O8 84.00(17) 2_645 2_645 ?
O14 Cs1 O8 64.77(19) 2_645 2_645 ?
O13 Cs1 O8 84.37(18) . 2_645 ?
O2 Cs1 O7 80.75(15) . 2_645 ?
O6 Cs1 O7 86.51(15) 2_645 2_645 ?
O18 Cs1 O7 111.90(19) . 2_645 ?
O1 Cs1 O7 126.88(14) . 2_645 ?
O4 Cs1 O7 68.81(17) . 2_645 ?
O3 Cs1 O7 173.31(17) . 2_645 ?
O5 Cs1 O7 46.41(14) 2_645 2_645 ?
O14 Cs1 O7 61.6(2) 2_645 2_645 ?
O13 Cs1 O7 86.90(17) . 2_645 ?
O8 Cs1 O7 99.24(17) 2_645 2_645 ?
O2 Cs1 N7 63.26(18) . . ?
O6 Cs1 N7 117.19(19) 2_645 . ?
O18 Cs1 N7 168.5(2) . . ?
O1 Cs1 N7 70.09(19) . . ?
O4 Cs1 N7 103.76(17) . . ?
O3 Cs1 N7 110.77(19) . . ?
O5 Cs1 N7 108.74(19) 2_645 . ?
O14 Cs1 N7 19.38(18) 2_645 . ?
O13 Cs1 N7 19.98(19) . . ?
O8 Cs1 N7 78.85(18) 2_645 . ?
O7 Cs1 N7 69.21(18) 2_645 . ?
O1 Cs2 O9 177.88(15) . . ?
O1 Cs2 O17 122.93(18) . . ?
O9 Cs2 O17 58.84(18) . . ?
O1 Cs2 O2 50.96(14) . . ?
O9 Cs2 O2 127.20(15) . . ?
O17 Cs2 O2 129.0(2) . . ?
O1 Cs2 O19 56.15(18) . . ?
O9 Cs2 O19 122.13(19) . . ?
O17 Cs2 O19 177.8(2) . . ?
O2 Cs2 O19 52.36(19) . . ?
O1 Cs2 O4 92.06(16) . . ?
O9 Cs2 O4 86.83(17) . . ?
O17 Cs2 O4 87.5(2) . . ?
O2 Cs2 O4 48.37(14) . . ?
O19 Cs2 O4 94.5(2) . . ?
O1 Cs2 O10 131.82(15) . . ?
O9 Cs2 O10 49.96(16) . . ?
O17 Cs2 O10 52.35(19) . . ?
O2 Cs2 O10 176.51(15) . . ?
O19 Cs2 O10 126.4(2) . . ?
O4 Cs2 O10 130.62(15) . . ?
O1 Cs2 O12 89.22(17) . . ?
O9 Cs2 O12 91.87(17) . . ?
O17 Cs2 O12 92.2(2) . . ?
O2 Cs2 O12 132.47(15) . . ?
O19 Cs2 O12 85.8(2) . . ?
O4 Cs2 O12 178.61(17) . . ?
O10 Cs2 O12 48.45(16) . . ?
O1 Cs2 O3 49.34(15) . . ?
O9 Cs2 O3 132.69(16) . . ?
O17 Cs2 O3 75.26(19) . . ?
O2 Cs2 O3 89.61(17) . . ?
O19 Cs2 O3 103.35(19) . . ?
O4 Cs2 O3 103.03(18) . . ?
O10 Cs2 O3 93.88(17) . . ?
O12 Cs2 O3 78.23(18) . . ?
O1 Cs2 O11 129.91(15) . . ?
O9 Cs2 O11 48.05(16) . . ?
O17 Cs2 O11 105.22(19) . . ?
O2 Cs2 O11 89.24(16) . . ?
O19 Cs2 O11 76.20(19) . . ?
O4 Cs2 O11 75.92(18) . . ?
O10 Cs2 O11 87.27(16) . . ?
O12 Cs2 O11 102.82(17) . . ?
O3 Cs2 O11 178.79(18) . . ?
O1 Cs2 O18 95.28(18) . . ?
O9 Cs2 O18 85.78(18) . . ?
O17 Cs2 O18 37.2(2) . . ?
O2 Cs2 O18 92.95(17) . . ?
O19 Cs2 O18 143.6(2) . . ?
O4 Cs2 O18 61.68(18) . . ?
O10 Cs2 O18 88.90(17) . . ?
O12 Cs2 O18 118.76(18) . . ?
O3 Cs2 O18 60.92(19) . . ?
O11 Cs2 O18 118.78(19) . . ?
O1 Cs2 N8 112.84(19) . . ?
O9 Cs2 N8 68.49(19) . . ?
O17 Cs2 N8 18.9(2) . . ?
O2 Cs2 N8 110.2(2) . . ?
O19 Cs2 N8 162.4(2) . . ?
O4 Cs2 N8 71.05(19) . . ?
O10 Cs2 N8 71.2(2) . . ?
O12 Cs2 N8 108.95(19) . . ?
O3 Cs2 N8 71.43(17) . . ?
O11 Cs2 N8 108.65(18) . . ?
O18 Cs2 N8 19.39(19) . . ?
O10 Cs3 O5 124.80(15) . . ?
O10 Cs3 O8 137.82(18) . . ?
O5 Cs3 O8 90.44(18) . . ?
O10 Cs3 O12 50.66(16) . . ?
O5 Cs3 O12 81.60(17) . . ?
O8 Cs3 O12 171.42(18) . . ?
O10 Cs3 O11 93.55(17) . . ?
O5 Cs3 O11 130.89(15) . . ?
O8 Cs3 O11 74.9(2) . . ?
O12 Cs3 O11 107.98(19) . . ?
O10 Cs3 O14 83.2(2) . . ?
O5 Cs3 O14 97.62(19) . . ?
O8 Cs3 O14 68.3(2) . . ?
O12 Cs3 O14 115.7(2) . . ?
O11 Cs3 O14 118.3(2) . . ?
O10 Cs3 O9 50.25(16) . . ?
O5 Cs3 O9 170.80(16) . . ?
O8 Cs3 O9 97.54(19) . . ?
O12 Cs3 O9 90.16(17) . . ?
O11 Cs3 O9 48.14(15) . . ?
O14 Cs3 O9 89.6(2) . . ?
O10 Cs3 O6 170.85(16) . . ?
O5 Cs3 O6 46.13(15) . . ?
O8 Cs3 O6 48.93(18) . . ?
O12 Cs3 O6 122.50(16) . . ?
O11 Cs3 O6 94.70(16) . . ?
O14 Cs3 O6 96.32(18) . . ?
O9 Cs3 O6 138.88(15) . . ?
O10 Cs3 O7 85.15(16) . . ?
O5 Cs3 O7 48.76(14) . . ?
O8 Cs3 O7 107.7(2) . . ?
O12 Cs3 O7 69.27(18) . . ?
O11 Cs3 O7 177.18(18) . . ?
O14 Cs3 O7 64.1(2) . . ?
O9 Cs3 O7 131.61(15) . . ?
O6 Cs3 O7 86.44(15) . . ?
O10 Cs3 O21 113.2(2) . . ?
O5 Cs3 O21 64.6(2) . . ?
O8 Cs3 O21 102.1(2) . . ?
O12 Cs3 O21 71.6(2) . . ?
O11 Cs3 O21 73.0(2) . . ?
O14 Cs3 O21 160.4(2) . . ?
O9 Cs3 O21 109.0(2) . . ?
O6 Cs3 O21 65.7(2) . . ?
O7 Cs3 O21 105.2(2) . . ?
O10 Cs3 C38' 117.1(6) . . ?
O5 Cs3 C38' 111.4(6) . . ?
O8 Cs3 C38' 21.5(7) . . ?
O12 Cs3 C38' 166.9(7) . . ?
O11 Cs3 C38' 65.2(5) . . ?
O14 Cs3 C38' 62.4(5) . . ?
O9 Cs3 C38' 77.0(6) . . ?
O6 Cs3 C38' 70.2(6) . . ?
O7 Cs3 C38' 117.6(5) . . ?
O21 Cs3 C38' 114.7(6) . . ?
O10 Cs3 Cs2 54.18(12) . . ?
O5 Cs3 Cs2 121.24(11) . . ?
O8 Cs3 Cs2 129.98(16) . . ?
O12 Cs3 Cs2 53.58(14) . . ?
O11 Cs3 Cs2 55.08(14) . . ?
O14 Cs3 Cs2 133.16(15) . . ?
O9 Cs3 Cs2 49.75(12) . . ?
O6 Cs3 Cs2 128.93(11) . . ?
O7 Cs3 Cs2 122.29(12) . . ?
O21 Cs3 Cs2 66.24(18) . . ?
C38' Cs3 Cs2 117.0(6) . . ?
O15 N7 O14 120.2(11) . 2_645 ?
O15 N7 O13 124.2(11) . . ?
O14 N7 O13 115.6(8) 2_645 . ?
O15 N7 Cs1 149.5(8) . . ?
O14 N7 Cs1 61.5(5) 2_645 . ?
O13 N7 Cs1 63.0(5) . . ?
O18 N8 O16 120.5(12) . . ?
O18 N8 O17 121.2(10) . . ?
O16 N8 O17 118.3(10) . . ?
O18 N8 Cs2 74.6(6) . . ?
O16 N8 Cs2 152.7(7) . . ?
O17 N8 Cs2 52.6(5) . . ?
O20 N9 O21 120.6(11) . . ?
O20 N9 O19 118.2(10) . . ?
O21 N9 O19 121.1(10) . . ?
N7 O13 Ni1 135.1(7) . . ?
N7 O13 Cs1 97.0(6) . . ?
Ni1 O13 Cs1 91.0(2) . . ?
N7 O14 Cs3 169.2(7) 2_655 . ?
N7 O14 Cs1 99.1(6) 2_655 2_655 ?
Cs3 O14 Cs1 77.67(18) . 2_655 ?
N8 O17 Ni3 135.2(7) . . ?
N8 O17 Cs2 108.6(6) . . ?
Ni3 O17 Cs2 93.6(3) . . ?
N8 O18 Cs1 156.6(8) . . ?
N8 O18 Cs2 86.0(7) . . ?
Cs1 O18 Cs2 70.71(18) . . ?
N9 O19 Ni1 136.0(7) . . ?
N9 O19 Cs2 116.9(7) . . ?
Ni1 O19 Cs2 92.3(3) . . ?
N9 O21 Cs3 144.3(8) . . ?
O2 Ni1 O1 82.9(2) . . ?
O2 Ni1 N1 172.1(3) . . ?
O1 Ni1 N1 89.9(3) . . ?
O2 Ni1 N2 89.5(3) . . ?
O1 Ni1 N2 171.7(3) . . ?
N1 Ni1 N2 97.6(3) . . ?
O2 Ni1 O19 85.2(3) . . ?
O1 Ni1 O19 89.7(3) . . ?
N1 Ni1 O19 98.1(3) . . ?
N2 Ni1 O19 92.8(3) . . ?
O2 Ni1 O13 86.8(3) . . ?
O1 Ni1 O13 79.6(3) . . ?
N1 Ni1 O13 88.7(3) . . ?
N2 Ni1 O13 96.9(3) . . ?
O19 Ni1 O13 167.4(3) . . ?
O2 Ni1 Cs2 52.77(17) . . ?
O1 Ni1 Cs2 48.51(17) . . ?
N1 Ni1 Cs2 123.7(2) . . ?
N2 Ni1 Cs2 127.9(2) . . ?
O19 Ni1 Cs2 54.7(2) . . ?
O13 Ni1 Cs2 112.7(2) . . ?
O2 Ni1 Cs1 45.88(17) . . ?
O1 Ni1 Cs1 49.90(18) . . ?
N1 Ni1 Cs1 126.4(2) . . ?
N2 Ni1 Cs1 122.0(2) . . ?
O19 Ni1 Cs1 112.9(2) . . ?
O13 Ni1 Cs1 54.8(2) . . ?
Cs2 Ni1 Cs1 58.954(19) . . ?
C1 O1 Ni1 129.3(5) . . ?
C1 O1 Cs2 115.9(5) . . ?
Ni1 O1 Cs2 101.5(2) . . ?
C1 O1 Cs1 117.9(5) . . ?
Ni1 O1 Cs1 101.0(2) . . ?
Cs2 O1 Cs1 79.20(13) . . ?
C17 O2 Ni1 128.1(5) . . ?
C17 O2 Cs1 120.6(5) . . ?
Ni1 O2 Cs1 105.7(2) . . ?
C17 O2 Cs2 112.8(5) . . ?
Ni1 O2 Cs2 96.9(2) . . ?
Cs1 O2 Cs2 79.02(13) . . ?
C16 O4 C19 118.0(7) . . ?
C16 O4 Cs1 112.3(5) . . ?
C19 O4 Cs1 116.3(6) . . ?
C16 O4 Cs2 111.3(5) . . ?
C19 O4 Cs2 116.2(6) . . ?
Cs1 O4 Cs2 75.35(13) . . ?
C2 O3 C18 115.5(10) . . ?
C2 O3 C18' 118.3(12) . . ?
C18 O3 C18' 24.1(12) . . ?
C2 O3 Cs1 115.1(5) . . ?
C18 O3 Cs1 123.4(9) . . ?
C18' O3 Cs1 106.1(11) . . ?
C2 O3 Cs2 107.7(5) . . ?
C18 O3 Cs2 112.0(9) . . ?
C18' O3 Cs2 127.0(11) . . ?
Cs1 O3 Cs2 73.90(14) . . ?
C7 N1 C8 114.4(8) . . ?
C7 N1 Ni1 125.3(6) . . ?
C8 N1 Ni1 120.2(6) . . ?
C11 N2 C10 113.2(8) . . ?
C11 N2 Ni1 125.0(6) . . ?
C10 N2 Ni1 121.5(6) . . ?
O1 C1 C6 124.5(8) . . ?
O1 C1 C2 119.9(8) . . ?
C6 C1 C2 115.6(8) . . ?
O1 C1 Cs2 46.0(4) . . ?
C6 C1 Cs2 142.3(6) . . ?
C2 C1 Cs2 87.1(5) . . ?
O1 C1 Cs1 45.2(4) . . ?
C6 C1 Cs1 145.5(6) . . ?
C2 C1 Cs1 83.3(5) . . ?
Cs2 C1 Cs1 61.46(13) . . ?
C3 C2 O3 124.9(8) . . ?
C3 C2 C1 122.1(9) . . ?
O3 C2 C1 113.0(8) . . ?
C2 C3 C4 120.5(9) . . ?
C5 C4 C3 120.0(10) . . ?
C4 C5 C6 121.6(10) . . ?
C1 C6 C5 120.0(8) . . ?
C1 C6 C7 123.3(8) . . ?
C5 C6 C7 116.7(8) . . ?
N1 C7 C6 127.5(8) . . ?
C9 C8 N1 113.2(9) . . ?
C10 C9 C8 123.6(13) . . ?
C9 C10 N2 112.7(9) . . ?
N2 C11 C12 128.0(8) . . ?
C17 C12 C13 121.4(10) . . ?
C17 C12 C11 122.0(8) . . ?
C13 C12 C11 116.6(9) . . ?
C14 C13 C12 120.5(10) . . ?
C13 C14 C15 120.0(9) . . ?
C16 C15 C14 120.0(10) . . ?
C15 C16 O4 124.0(9) . . ?
C15 C16 C17 121.5(9) . . ?
O4 C16 C17 114.4(7) . . ?
O2 C17 C12 125.6(8) . . ?
O2 C17 C16 117.7(8) . . ?
C12 C17 C16 116.4(8) . . ?
O2 C17 Cs2 49.0(4) . . ?
C12 C17 Cs2 144.8(6) . . ?
C16 C17 Cs2 83.3(5) . . ?
O2 C17 Cs1 42.5(4) . . ?
C12 C17 Cs1 144.4(6) . . ?
C16 C17 Cs1 83.2(5) . . ?
Cs2 C17 Cs1 61.39(14) . . ?
C18' C18 O3 82(4) . . ?
C18 C18' O3 74(3) . . ?
C18 C18' Cs1 114(4) . . ?
O3 C18' Cs1 52.2(9) . . ?
O6 Ni2 O5 83.6(2) 2_645 2_645 ?
O6 Ni2 N4 93.4(3) 2_645 . ?
O5 Ni2 N4 168.4(3) 2_645 . ?
O6 Ni2 N3 169.0(3) 2_645 . ?
O5 Ni2 N3 93.3(3) 2_645 . ?
N4 Ni2 N3 91.6(4) . . ?
O6 Ni2 Cs1 47.99(18) 2_645 . ?
O5 Ni2 Cs1 54.59(18) 2_645 . ?
N4 Ni2 Cs1 115.6(3) . . ?
N3 Ni2 Cs1 136.9(3) . . ?
O6 Ni2 Cs3 50.33(18) 2_645 2_645 ?
O5 Ni2 Cs3 46.92(19) 2_645 2_645 ?
N4 Ni2 Cs3 137.0(3) . 2_645 ?
N3 Ni2 Cs3 120.7(3) . 2_645 ?
Cs1 Ni2 Cs3 60.64(2) . 2_645 ?
C26 N3 C27 119.1(9) . . ?
C26 N3 Ni2 125.3(7) . . ?
C27 N3 Ni2 114.9(7) . . ?
C30 N4 C29 119.5(9) . . ?
C30 N4 Ni2 124.0(8) . . ?
C29 N4 Ni2 116.2(7) . . ?
C20 O5 Ni2 126.6(5) . 2_655 ?
C20 O5 Cs3 117.7(5) . . ?
Ni2 O5 Cs3 107.0(2) 2_655 . ?
C20 O5 Cs1 117.5(5) . 2_655 ?
Ni2 O5 Cs1 97.6(2) 2_655 2_655 ?
Cs3 O5 Cs1 79.10(13) . 2_655 ?
C36 O6 Ni2 127.7(6) 2_655 2_655 ?
C36 O6 Cs1 116.2(6) 2_655 2_655 ?
Ni2 O6 Cs1 105.2(2) 2_655 2_655 ?
C36 O6 Cs3 113.4(5) 2_655 . ?
Ni2 O6 Cs3 103.4(2) 2_655 . ?
Cs1 O6 Cs3 80.56(13) 2_655 . ?
C21 O7 C37 117.4(8) . . ?
C21 O7 Cs3 113.1(5) . . ?
C37 O7 Cs3 113.3(6) . . ?
C21 O7 Cs1 112.0(5) . 2_655 ?
C37 O7 Cs1 118.6(6) . 2_655 ?
Cs3 O7 Cs1 75.30(14) . 2_655 ?
C35 O8 C38' 116.6(16) . . ?
C35 O8 C38 117.1(19) . . ?
C38' O8 C38 28.7(18) . . ?
C35 O8 Cs3 116.2(6) . . ?
C38' O8 Cs3 104.2(13) . . ?
C38 O8 Cs3 121.8(18) . . ?
C35 O8 Cs1 107.0(6) . 2_655 ?
C38' O8 Cs1 129.0(14) . 2_655 ?
C38 O8 Cs1 107.5(18) . 2_655 ?
Cs3 O8 Cs1 77.12(16) . 2_655 ?
O5 C20 C25 125.9(8) . . ?
O5 C20 C21 117.6(8) . . ?
C25 C20 C21 116.5(8) . . ?
O5 C20 Cs3 44.9(4) . . ?
C25 C20 Cs3 144.1(6) . . ?
C21 C20 Cs3 83.6(6) . . ?
C22 C21 O7 124.7(9) . . ?
C22 C21 C20 121.0(10) . . ?
O7 C21 C20 114.3(8) . . ?
C21 C22 C23 120.5(10) . . ?
C24 C23 C22 121.4(10) . . ?
C23 C24 C25 118.3(10) . . ?
C20 C25 C24 122.4(9) . . ?
C20 C25 C26 119.1(9) . 2_655 ?
C24 C25 C26 118.3(10) . 2_655 ?
N3 C26 C25 127.3(9) . 2_645 ?
N3 C27 C28 113.0(10) . . ?
C27 C28 C29 111.3(9) . . ?
N4 C29 C28 114.2(10) . . ?
N4 C30 C31 129.1(9) . . ?
C36 C31 C32 119.7(12) . . ?
C36 C31 C30 119.5(10) . . ?
C32 C31 C30 120.5(10) . . ?
C33 C32 C31 120.6(12) 2_645 . ?
C32 C33 C34 122.0(11) 2_655 . ?
C35 C34 C33 117.4(12) . . ?
C36 C35 O8 115.1(8) 2_655 . ?
C36 C35 C34 121.9(11) 2_655 . ?
O8 C35 C34 122.9(11) . . ?
O6 C36 C35 119.3(8) 2_645 2_645 ?
O6 C36 C31 122.4(10) 2_645 . ?
C35 C36 C31 118.2(9) 2_645 . ?
O6 C36 Cs1 45.6(4) 2_645 . ?
C35 C36 Cs1 86.7(6) 2_645 . ?
C31 C36 Cs1 137.6(7) . . ?
C38' C38 O8 73(5) . . ?
C38 C38' O8 78(6) . . ?
C38 C38' Cs3 115(6) . . ?
O8 C38' Cs3 54.3(11) . . ?
O9 Ni3 O10 83.2(2) . . ?
O9 Ni3 N5 90.7(3) . . ?
O10 Ni3 N5 173.1(3) . . ?
O9 Ni3 N6 172.6(3) . . ?
O10 Ni3 N6 90.0(3) . . ?
N5 Ni3 N6 96.3(4) . . ?
O9 Ni3 O22 90.0(3) . . ?
O10 Ni3 O22 93.5(3) . . ?
N5 Ni3 O22 89.6(3) . . ?
N6 Ni3 O22 87.7(3) . . ?
O9 Ni3 O17 91.8(3) . . ?
O10 Ni3 O17 83.1(3) . . ?
N5 Ni3 O17 94.1(3) . . ?
N6 Ni3 O17 90.1(4) . . ?
O22 Ni3 O17 175.9(3) . . ?
O9 Ni3 Cs2 49.50(19) . . ?
O10 Ni3 Cs2 55.18(18) . . ?
N5 Ni3 Cs2 118.2(2) . . ?
N6 Ni3 Cs2 127.8(3) . . ?
O22 Ni3 Cs2 127.2(2) . . ?
O17 Ni3 Cs2 52.3(2) . . ?
O9 Ni3 Cs3 48.45(19) . . ?
O10 Ni3 Cs3 43.47(17) . . ?
N5 Ni3 Cs3 132.7(2) . . ?
N6 Ni3 Cs3 124.2(3) . . ?
O22 Ni3 Cs3 70.9(2) . . ?
O17 Ni3 Cs3 107.8(2) . . ?
Cs2 Ni3 Cs3 57.145(19) . . ?
C45 N5 C46 116.7(9) . . ?
C45 N5 Ni3 124.6(6) . . ?
C46 N5 Ni3 118.6(7) . . ?
C49 N6 C48 114.5(9) . . ?
C49 N6 Ni3 123.2(7) . . ?
C48 N6 Ni3 122.2(8) . . ?
C39 O9 Ni3 127.7(6) . . ?
C39 O9 Cs2 112.2(5) . . ?
Ni3 O9 Cs2 100.6(2) . . ?
C39 O9 Cs3 122.2(5) . . ?
Ni3 O9 Cs3 103.8(2) . . ?
Cs2 O9 Cs3 76.62(14) . . ?
C55 O10 Ni3 127.9(6) . . ?
C55 O10 Cs3 121.5(6) . . ?
Ni3 O10 Cs3 109.5(2) . . ?
C55 O10 Cs2 106.8(5) . . ?
Ni3 O10 Cs2 94.2(2) . . ?
Cs3 O10 Cs2 76.26(13) . . ?
C40 O11 C56 117.9(8) . . ?
C40 O11 Cs3 122.1(5) . . ?
C56 O11 Cs3 114.0(6) . . ?
C40 O11 Cs2 105.4(5) . . ?
C56 O11 Cs2 114.3(7) . . ?
Cs3 O11 Cs2 73.37(14) . . ?
C54 O12 C57 117.5(8) . . ?
C54 O12 Cs3 117.4(6) . . ?
C57 O12 Cs3 118.9(6) . . ?
C54 O12 Cs2 106.3(5) . . ?
C57 O12 Cs2 112.8(6) . . ?
Cs3 O12 Cs2 74.53(14) . . ?
O9 C39 C44 125.5(8) . . ?
O9 C39 C40 116.8(8) . . ?
C44 C39 C40 117.6(8) . . ?
O9 C39 Cs2 48.8(4) . . ?
C44 C39 Cs2 136.7(7) . . ?
C40 C39 Cs2 85.9(5) . . ?
O11 C40 C41 125.8(8) . . ?
O11 C40 C39 114.1(8) . . ?
C41 C40 C39 120.1(9) . . ?
O11 C40 Cs2 54.8(5) . . ?
C41 C40 Cs2 144.5(7) . . ?
C39 C40 Cs2 72.4(5) . . ?
C40 C41 C42 121.5(9) . . ?
C43 C42 C41 119.8(10) . . ?
C42 C43 C44 120.9(9) . . ?
C39 C44 C43 119.9(9) . . ?
C39 C44 C45 123.0(9) . . ?
C43 C44 C45 117.1(9) . . ?
N5 C45 C44 128.2(9) . . ?
C47 C46 N5 114.0(10) . . ?
C46 C47 C48 119.0(13) . . ?
C47 C48 N6 115.5(10) . . ?
N6 C49 C50 130.0(9) . . ?
C51 C50 C55 119.1(11) . . ?
C51 C50 C49 117.9(10) . . ?
C55 C50 C49 122.9(9) . . ?
C52 C51 C50 122.5(11) . . ?
C51 C52 C53 119.9(11) . . ?
C54 C53 C52 118.2(11) . . ?
C53 C54 O12 122.8(10) . . ?
C53 C54 C55 122.0(10) . . ?
O12 C54 C55 115.1(8) . . ?
C53 C54 Cs2 141.4(8) . . ?
O12 C54 Cs2 53.7(5) . . ?
C55 C54 Cs2 78.0(5) . . ?
O10 C55 C54 120.0(8) . . ?
O10 C55 C50 121.8(9) . . ?
C54 C55 C50 118.2(9) . . ?
O10 C55 Cs2 54.1(4) . . ?
C54 C55 Cs2 80.8(5) . . ?
C50 C55 Cs2 138.5(6) . . ?
O10 C55 Cs3 41.8(4) . . ?
C54 C55 Cs3 84.0(5) . . ?
C50 C55 Cs3 149.8(7) . . ?
Cs2 C55 Cs3 60.39(12) . . ?
C58 O22 Ni3 124.6(7) . . ?

loop_
_geom_bond_atom_site_label_1
_geom_bond_atom_site_label_2
_geom_bond_distance
_geom_bond_site_symmetry_2
_geom_bond_publ_flag
Cs1 O2 3.007(6) . ?
Cs1 O6 3.047(6) 2_645 ?
Cs1 O18 3.138(8) . ?
Cs1 O1 3.142(6) . ?
Cs1 O4 3.188(6) . ?
Cs1 O3 3.218(7) . ?
Cs1 O5 3.253(6) 2_645 ?
Cs1 O14 3.268(8) 2_645 ?
Cs1 O13 3.297(8) . ?
Cs1 O8 3.361(8) 2_645 ?
Cs1 O7 3.391(7) 2_645 ?
Cs1 N7 3.672(8) . ?
Cs2 O1 2.989(6) . ?
Cs2 O9 3.037(6) . ?
Cs2 O17 3.110(8) . ?
Cs2 O2 3.136(6) . ?
Cs2 O19 3.193(8) . ?
Cs2 O4 3.208(7) . ?
Cs2 O10 3.232(6) . ?
Cs2 O12 3.232(7) . ?
Cs2 O3 3.286(7) . ?
Cs2 O11 3.313(7) . ?
Cs2 O18 3.589(10) . ?
Cs2 N8 3.714(10) . ?
Cs3 O10 3.033(6) . ?
Cs3 O5 3.105(6) . ?
Cs3 O8 3.131(7) . ?
Cs3 O12 3.161(7) . ?
Cs3 O11 3.164(7) . ?
Cs3 O14 3.191(8) . ?
Cs3 O9 3.204(7) . ?
Cs3 O6 3.215(6) . ?
Cs3 O7 3.237(6) . ?
Cs3 O21 3.269(9) . ?
Cs3 C38' 3.74(3) . ?
N7 O15 1.172(10) . ?
N7 O14 1.234(11) 2_645 ?
N7 O13 1.264(11) . ?
N8 O18 1.236(12) . ?
N8 O16 1.243(11) . ?
N8 O17 1.268(12) . ?
N9 O20 1.217(12) . ?
N9 O21 1.226(12) . ?
N9 O19 1.247(12) . ?
O13 Ni1 2.268(8) . ?
O14 N7 1.234(11) 2_655 ?
O14 Cs1 3.268(8) 2_655 ?
O17 Ni3 2.209(8) . ?
O19 Ni1 2.133(8) . ?
Ni1 O2 1.991(5) . ?
Ni1 O1 1.996(5) . ?
Ni1 N1 2.015(7) . ?
Ni1 N2 2.042(8) . ?
O1 C1 1.285(10) . ?
O2 C17 1.293(10) . ?
O4 C16 1.381(11) . ?
O4 C19 1.407(10) . ?
O3 C2 1.387(11) . ?
O3 C18 1.46(2) . ?
O3 C18' 1.50(3) . ?
N1 C7 1.294(11) . ?
N1 C8 1.480(11) . ?
N2 C11 1.266(12) . ?
N2 C10 1.480(12) . ?
C1 C6 1.407(12) . ?
C1 C2 1.447(12) . ?
C2 C3 1.367(13) . ?
C3 C4 1.377(14) . ?
C4 C5 1.349(14) . ?
C5 C6 1.421(12) . ?
C6 C7 1.422(12) . ?
C8 C9 1.437(16) . ?
C9 C10 1.427(16) . ?
C11 C12 1.459(13) . ?
C12 C17 1.386(13) . ?
C12 C13 1.396(13) . ?
C13 C14 1.362(16) . ?
C14 C15 1.380(15) . ?
C15 C16 1.373(13) . ?
C16 C17 1.424(12) . ?
C18 C18' 0.62(3) . ?
Ni2 O6 1.852(6) 2_645 ?
Ni2 O5 1.866(5) 2_645 ?
Ni2 N4 1.868(7) . ?
Ni2 N3 1.881(8) . ?
Ni2 Cs3 4.0645(12) 2_645 ?
N3 C26 1.284(13) . ?
N3 C27 1.480(12) . ?
N4 C30 1.259(14) . ?
N4 C29 1.463(14) . ?
O5 C20 1.310(10) . ?
O5 Ni2 1.866(5) 2_655 ?
O5 Cs1 3.253(6) 2_655 ?
O6 C36 1.331(11) 2_655 ?
O6 Ni2 1.852(6) 2_655 ?
O6 Cs1 3.047(6) 2_655 ?
O7 C21 1.393(13) . ?
O7 C37 1.447(11) . ?
O7 Cs1 3.391(7) 2_655 ?
O8 C35 1.388(12) . ?
O8 C38' 1.41(4) . ?
O8 C38 1.45(3) . ?
O8 Cs1 3.361(8) 2_655 ?
C20 C25 1.391(13) . ?
C20 C21 1.437(12) . ?
C21 C22 1.347(13) . ?
C22 C23 1.401(16) . ?
C23 C24 1.353(17) . ?
C24 C25 1.411(14) . ?
C25 C26 1.438(14) 2_655 ?
C26 C25 1.438(14) 2_645 ?
C27 C28 1.497(15) . ?
C28 C29 1.506(17) . ?
C30 C31 1.431(17) . ?
C31 C36 1.406(13) . ?
C31 C32 1.416(16) . ?
C32 C33 1.316(19) 2_645 ?
C33 C32 1.316(19) 2_655 ?
C33 C34 1.422(18) . ?
C34 C35 1.393(14) . ?
C35 C36 1.387(15) 2_655 ?
C36 O6 1.331(11) 2_645 ?
C36 C35 1.387(15) 2_645 ?
C38 C38' 0.71(4) . ?
Ni3 O9 1.991(6) . ?
Ni3 O10 2.007(6) . ?
Ni3 N5 2.038(8) . ?
Ni3 N6 2.042(8) . ?
Ni3 O22 2.153(7) . ?
N5 C45 1.274(12) . ?
N5 C46 1.463(11) . ?
N6 C49 1.238(13) . ?
N6 C48 1.489(13) . ?
O9 C39 1.311(10) . ?
O10 C55 1.304(10) . ?
O11 C40 1.372(11) . ?
O11 C56 1.438(11) . ?
O12 C54 1.378(11) . ?
O12 C57 1.417(13) . ?
C39 C44 1.394(12) . ?
C39 C40 1.444(12) . ?
C40 C41 1.375(13) . ?
C41 C42 1.375(15) . ?
C42 C43 1.363(14) . ?
C43 C44 1.423(13) . ?
C44 C45 1.437(14) . ?
C46 C47 1.432(17) . ?
C47 C48 1.464(19) . ?
C49 C50 1.457(15) . ?
C50 C51 1.404(15) . ?
C50 C55 1.424(13) . ?
C51 C52 1.332(19) . ?
C52 C53 1.460(18) . ?
C53 C54 1.373(14) . ?
C54 C55 1.413(14) . ?
O22 C58 1.430(13) . ?
